data_4024803
loop_
_publ_author_name
'John P. Clare'
'Anna Statnikov'
'Vincent Lynch'
'Andrew L. Sargent'
'John W. Sibert'

_publ_section_title
;
"Wurster-Type" Ureas as Redox-Active Receptors for Anions
;
_journal_name_full 'Journal of Organic Chemistry'
_journal_page_first 6637
_journal_page_last 6646
_journal_paper_doi 10.1021/jo9011392
_journal_volume 74
_journal_year 2009
_chemical_formula_sum 'C17 H22 N4 O'
_chemical_formula_weight 298.39
_chemical_name_systematic
;
 ?
;
_space_group_IT_number 15
_symmetry_cell_setting monoclinic
_symmetry_space_group_name_Hall '-C 2yc'
_symmetry_space_group_name_H-M 'C 1 2/c 1'
_atom_sites_solution_hydrogens geom
_atom_sites_solution_primary direct
_atom_sites_solution_secondary difmap
_audit_creation_method SHELXL-97
_cell_angle_alpha 90.00
_cell_angle_beta 126.232(2)
_cell_angle_gamma 90.00
_cell_formula_units_Z 16
_cell_length_a 36.9809(13)
_cell_length_b 9.4549(7)
_cell_length_c 21.9873(11)
_cell_measurement_reflns_used 6757
_cell_measurement_temperature 153(2)
_cell_measurement_theta_max 27.5
_cell_measurement_theta_min 1
_cell_volume 6201.3(6)
_computing_cell_refinement 'Collect software, Nonius B.V. 1998'
_computing_data_collection 'Collect software, Nonius B.V. 1998'
_computing_data_reduction
;
DENZO and Scalepack (Otwinoski and Minor, 1997)
;
_computing_molecular_graphics 'XP SHELXTL/PC, Siemens Analytical'
_computing_structure_refinement 'XL SHELXTL/PC, Siemens Analytical'
_computing_structure_solution
;

SIR97 - Altomare A., Burla M.C., Camalli M., Cascarano G.L., Giacovazzo C., 
Guagliardi A., Moliterni A.G.G., Polidori G.,Spagna R.
;
_diffrn_ambient_temperature 153(2)
_diffrn_measured_fraction_theta_full 0.999
_diffrn_measured_fraction_theta_max 0.999
_diffrn_measurement_device_type 'Nonius Kappa CCD'
_diffrn_measurement_method \w-scans
_diffrn_radiation_monochromator graphite
_diffrn_radiation_source 'fine-focus sealed tube'
_diffrn_radiation_type MoK\a
_diffrn_radiation_wavelength 0.71073
_diffrn_reflns_av_R_equivalents 0.0658
_diffrn_reflns_av_sigmaI/netI 0.0856
_diffrn_reflns_limit_h_max 43
_diffrn_reflns_limit_h_min -42
_diffrn_reflns_limit_k_max 11
_diffrn_reflns_limit_k_min -11
_diffrn_reflns_limit_l_max 26
_diffrn_reflns_limit_l_min -26
_diffrn_reflns_number 10237
_diffrn_reflns_theta_full 25.00
_diffrn_reflns_theta_max 25.00
_diffrn_reflns_theta_min 1.85
_exptl_absorpt_coefficient_mu 0.083
_exptl_absorpt_correction_type none
_exptl_crystal_colour colorless
_exptl_crystal_density_diffrn 1.278
_exptl_crystal_density_method 'not measured'
_exptl_crystal_description needles
_exptl_crystal_F_000 2560
_exptl_crystal_size_max 0.37
_exptl_crystal_size_mid 0.07
_exptl_crystal_size_min 0.04
_refine_diff_density_max 0.654
_refine_diff_density_min -0.304
_refine_diff_density_rms 0.062
_refine_ls_extinction_method none
_refine_ls_goodness_of_fit_ref 1.126
_refine_ls_hydrogen_treatment constr
_refine_ls_matrix_type full
_refine_ls_number_parameters 479
_refine_ls_number_reflns 5468
_refine_ls_number_restraints 780
_refine_ls_restrained_S_all 1.101
_refine_ls_R_factor_all 0.1842
_refine_ls_R_factor_gt 0.0767
_refine_ls_shift/su_max 0.040
_refine_ls_shift/su_mean 0.001
_refine_ls_structure_factor_coef Fsqd
_refine_ls_weighting_details 'calc w=1/[\s^2^(Fo^2^)+(0.0701P)^2^+9.7055P] where P=(Fo^2^+2Fc^2^)/3'
_refine_ls_weighting_scheme calc
_refine_ls_wR_factor_gt 0.1818
_refine_ls_wR_factor_ref 0.2281
_reflns_number_gt 2212
_reflns_number_total 5468
_reflns_threshold_expression >2sigma(I)
_cod_data_source_file jo9011392_si_002.cif
_cod_data_source_block js32dis
_cod_depositor_comments
;
The following automatic conversions were performed:
'_symmetry_cell_setting' value 'Monoclinic' changed to 'monoclinic'
according to '/home/saulius/struct/CIF-dictionaries/cif_core.dic'
dictionary named 'cif_core.dic' version 2.4.1 from 2010-06-29.

Automatic conversion script
Id: cif_fix_enum 1527 2010-12-29 10:47:43Z saulius 
;
_cod_original_sg_symbol_H-M C2/c
_cod_database_code 4024803

loop_
_symmetry_equiv_pos_as_xyz
'x, y, z'
'-x, y, -z+1/2'
'x+1/2, y+1/2, z'
'-x+1/2, y+1/2, -z+1/2'
'-x, -y, -z'
'x, -y, z-1/2'
'-x+1/2, -y+1/2, -z'
'x+1/2, -y+1/2, z-1/2'

loop_
_atom_site_label
_atom_site_type_symbol
_atom_site_fract_x
_atom_site_fract_y
_atom_site_fract_z
_atom_site_U_iso_or_equiv
_atom_site_adp_type
_atom_site_occupancy
_atom_site_symmetry_multiplicity
_atom_site_calc_flag
_atom_site_refinement_flags
_atom_site_disorder_assembly
_atom_site_disorder_group
O1 O 0.74892(9) 0.1565(3) 0.74697(15) 0.0326(9) Uani 1 1 d . . .
N1 N 0.75851(12) -0.0526(3) 0.8075(2) 0.0320(10) Uani 1 1 d . A .
H1A H 0.7520 -0.1433 0.7998 0.038 Uiso 1 1 calc R . .
N2 N 0.73387(13) -0.0534(3) 0.6856(2) 0.0379(11) Uani 1 1 d . B .
H2A H 0.7371 -0.1457 0.6918 0.045 Uiso 1 1 calc R . .
N3 N 0.84655(16) 0.1237(4) 1.1090(3) 0.0530(13) Uani 1 1 d . . .
N4 N 0.65643(13) 0.1323(4) 0.3878(2) 0.0366(10) Uani 1 1 d . . .
C1 C 0.74705(13) 0.0264(4) 0.7467(2) 0.0265(12) Uani 1 1 d . . .
C2 C 0.78002(14) -0.0019(4) 0.8823(2) 0.0273(11) Uani 1 1 d D . .
C5 C 0.82403(15) 0.0817(4) 1.0343(3) 0.0322(12) Uani 1 1 d D . .
C3 C 0.80989(14) -0.0926(4) 0.9411(2) 0.0274(11) Uani 0.89 1 d PDU A 1
H3 H 0.8156 -0.1836 0.9302 0.033 Uiso 0.89 1 calc PR A 1
C4 C 0.83124(16) -0.0514(4) 1.0152(3) 0.0309(11) Uani 0.89 1 d PDU A 1
H4 H 0.8514 -0.1152 1.0544 0.037 Uiso 0.89 1 calc PR A 1
C6 C 0.79265(14) 0.1692(4) 0.9740(2) 0.0296(11) Uani 0.89 1 d PDU A 1
H6 H 0.7863 0.2594 0.9845 0.036 Uiso 0.89 1 calc PR A 1
C7 C 0.77077(15) 0.1283(4) 0.8997(3) 0.0281(11) Uani 0.89 1 d PDU A 1
H7 H 0.7493 0.1894 0.8603 0.034 Uiso 0.89 1 calc PR A 1
C31 C 0.8268(3) 0.004(2) 0.9327(14) 0.034(5) Uiso 0.11 1 d PDU A 2
H31 H 0.8442 -0.0208 0.9154 0.041 Uiso 0.11 1 calc PR A 2
C41 C 0.8485(10) 0.045(2) 1.0071(17) 0.035(5) Uiso 0.11 1 d PDU A 2
H41 H 0.8803 0.0473 1.0399 0.042 Uiso 0.11 1 calc PR A 2
C61 C 0.7775(3) 0.075(2) 0.9833(13) 0.032(5) Uiso 0.11 1 d PDU A 2
H61 H 0.7601 0.0994 1.0006 0.038 Uiso 0.11 1 calc PR A 2
C71 C 0.7553(9) 0.035(2) 0.9090(16) 0.032(5) Uiso 0.11 1 d PDU A 2
H71 H 0.7235 0.0322 0.8763 0.038 Uiso 0.11 1 calc PR A 2
C8 C 0.71506(14) 0.0012(4) 0.6117(2) 0.0301(11) Uani 1 1 d D . .
C11 C 0.67600(14) 0.0878(4) 0.4621(3) 0.0290(11) Uani 1 1 d D . .
C9 C 0.66859(14) 0.0167(4) 0.5598(2) 0.0289(11) Uani 0.89 1 d PDU B 1
H9 H 0.6499 -0.0024 0.5752 0.035 Uiso 0.89 1 calc PR B 1
C10 C 0.64947(16) 0.0594(4) 0.4867(3) 0.0304(11) Uani 0.89 1 d PDU B 1
H10 H 0.6178 0.0695 0.4526 0.037 Uiso 0.89 1 calc PR B 1
C12 C 0.72266(14) 0.0759(4) 0.5154(2) 0.0327(12) Uani 0.89 1 d PDU B 1
H12 H 0.7416 0.0974 0.5007 0.039 Uiso 0.89 1 calc PR B 1
C13 C 0.74161(16) 0.0335(4) 0.5886(3) 0.0318(12) Uani 0.89 1 d PDU B 1
H13 H 0.7733 0.0266 0.6234 0.038 Uiso 0.89 1 calc PR B 1
C91 C 0.6858(6) -0.091(3) 0.5530(12) 0.042(5) Uiso 0.11 1 d PDU B 2
H91 H 0.6787 -0.1813 0.5621 0.050 Uiso 0.11 1 calc PR B 2
C101 C 0.6675(9) -0.0436(15) 0.4807(19) 0.037(5) Uiso 0.11 1 d PDU B 2
H101 H 0.6476 -0.1056 0.4402 0.044 Uiso 0.11 1 calc PR B 2
C121 C 0.7056(5) 0.173(3) 0.5239(11) 0.031(5) Uiso 0.11 1 d PDU B 2
H121 H 0.7128 0.2639 0.5148 0.037 Uiso 0.11 1 calc PR B 2
C131 C 0.7252(8) 0.1336(13) 0.5977(17) 0.032(5) Uiso 0.11 1 d PDU B 2
H131 H 0.7453 0.1953 0.6382 0.038 Uiso 0.11 1 calc PR B 2
C14 C 0.88262(19) 0.0406(6) 1.1675(3) 0.0662(17) Uani 1 1 d . . .
H14A H 0.8711 -0.0500 1.1709 0.099 Uiso 1 1 calc R A .
H14B H 0.8973 0.0911 1.2156 0.099 Uiso 1 1 calc R . .
H14C H 0.9043 0.0236 1.1564 0.099 Uiso 1 1 calc R . .
C15 C 0.8359(2) 0.2498(5) 1.1282(3) 0.0649(16) Uani 1 1 d . . .
H15A H 0.8402 0.3295 1.1045 0.097 Uiso 1 1 calc R A .
H15B H 0.8555 0.2615 1.1831 0.097 Uiso 1 1 calc R . .
H15C H 0.8046 0.2469 1.1105 0.097 Uiso 1 1 calc R . .
C16 C 0.68278(17) 0.1394(5) 0.3591(3) 0.0544(14) Uani 1 1 d . . .
H16A H 0.7102 0.1933 0.3942 0.082 Uiso 1 1 calc R B .
H16B H 0.6654 0.1861 0.3098 0.082 Uiso 1 1 calc R . .
H16C H 0.6906 0.0434 0.3539 0.082 Uiso 1 1 calc R . .
C17 C 0.60848(16) 0.1230(5) 0.3326(3) 0.0521(14) Uani 1 1 d . . .
H17A H 0.5993 0.0236 0.3248 0.078 Uiso 1 1 calc R B .
H17B H 0.6000 0.1638 0.2848 0.078 Uiso 1 1 calc R . .
H17C H 0.5936 0.1753 0.3506 0.078 Uiso 1 1 calc R . .
O1A O 0.5000 0.1009(4) 0.2500 0.0295(11) Uani 1 2 d S . .
N1A N 0.51136(12) 0.3109(3) 0.3112(2) 0.0285(9) Uani 1 1 d . C .
H1AA H 0.5052 0.4019 0.3034 0.034 Uiso 1 1 calc R . .
N2A N 0.59693(15) 0.1346(4) 0.6112(3) 0.0498(12) Uani 1 1 d . . .
C1A C 0.5000 0.2306(6) 0.2500 0.0255(15) Uani 1 2 d S . .
C2A C 0.53209(14) 0.2601(4) 0.3856(2) 0.0261(11) Uani 1 1 d D . .
C5A C 0.57483(14) 0.1752(4) 0.5368(2) 0.0290(11) Uani 1 1 d D . .
C3A C 0.52284(15) 0.1304(4) 0.4029(3) 0.0279(11) Uani 0.89 1 d PDU C 1
H3A H 0.5015 0.0694 0.3632 0.033 Uiso 0.89 1 calc PR C 1
C4A C 0.54419(15) 0.0883(4) 0.4769(2) 0.0295(11) Uani 0.89 1 d PDU C 1
H4A H 0.5378 -0.0022 0.4870 0.035 Uiso 0.89 1 calc PR C 1
C6A C 0.58221(15) 0.3096(4) 0.5177(3) 0.0310(12) Uani 0.89 1 d PDU C 1
H6A H 0.6023 0.3733 0.5570 0.037 Uiso 0.89 1 calc PR C 1
C7A C 0.56124(15) 0.3511(4) 0.4440(2) 0.0280(11) Uani 0.89 1 d PDU C 1
H7A H 0.5668 0.4425 0.4333 0.034 Uiso 0.89 1 calc PR C 1
C32 C 0.5097(10) 0.2271(19) 0.4171(17) 0.032(5) Uiso 0.11 1 d PDU C 2
H32 H 0.4780 0.2346 0.3844 0.038 Uiso 0.11 1 calc PR C 2
C42 C 0.5281(3) 0.185(2) 0.4901(13) 0.032(5) Uiso 0.11 1 d PDU C 2
H42 H 0.5104 0.1637 0.5072 0.038 Uiso 0.11 1 calc PR C 2
C62 C 0.6018(8) 0.204(2) 0.5134(16) 0.031(5) Uiso 0.11 1 d PDU C 2
H62 H 0.6335 0.1956 0.5459 0.037 Uiso 0.11 1 calc PR C 2
C72 C 0.5784(3) 0.245(2) 0.4388(14) 0.033(5) Uiso 0.11 1 d PDU C 2
H72 H 0.5961 0.2659 0.4216 0.040 Uiso 0.11 1 calc PR C 2
C8A C 0.58502(19) 0.0142(5) 0.6311(3) 0.0645(16) Uani 1 1 d . . .
H8A1 H 0.5555 0.0278 0.6203 0.097 Uiso 1 1 calc R C .
H8A2 H 0.6072 -0.0042 0.6851 0.097 Uiso 1 1 calc R . .
H8A3 H 0.5839 -0.0665 0.6021 0.097 Uiso 1 1 calc R . .
C9A C 0.63461(18) 0.2156(6) 0.6699(3) 0.0632(16) Uani 1 1 d . . .
H9A1 H 0.6539 0.2404 0.6546 0.095 Uiso 1 1 calc R C .
H9A2 H 0.6518 0.1594 0.7163 0.095 Uiso 1 1 calc R . .
H9A3 H 0.6239 0.3023 0.6789 0.095 Uiso 1 1 calc R . .
O1B O 0.5000 0.5965(4) 0.2500 0.0337(11) Uani 1 2 d S . .
N1B N 0.51418(14) 0.8067(3) 0.3120(2) 0.0391(11) Uani 1 1 d . D .
H1BA H 0.5110 0.8990 0.3062 0.047 Uiso 1 1 calc R . .
N2B N 0.59369(13) 0.6294(4) 0.6102(2) 0.0365(10) Uani 1 1 d . . .
C1B C 0.5000 0.7288(6) 0.2500 0.0295(16) Uani 1 2 d S . .
C2B C 0.53386(14) 0.7530(4) 0.3860(2) 0.0299(11) Uani 1 1 d D . .
C5B C 0.57397(13) 0.6708(4) 0.5362(2) 0.0270(11) Uani 1 1 d D . .
C3B C 0.50807(16) 0.7183(4) 0.4101(3) 0.0329(12) Uani 0.89 1 d PDU D 1
H3B H 0.4763 0.7222 0.3753 0.039 Uiso 0.89 1 calc PR D 1
C4B C 0.52720(14) 0.6781(4) 0.4835(2) 0.0302(11) Uani 0.89 1 d PDU D 1
H4B H 0.5086 0.6552 0.4986 0.036 Uiso 0.89 1 calc PR D 1
C6B C 0.60016(16) 0.7043(4) 0.5117(3) 0.0305(11) Uani 0.89 1 d PDU D 1
H6B H 0.6319 0.6996 0.5462 0.037 Uiso 0.89 1 calc PR D 1
C7B C 0.58040(15) 0.7443(4) 0.4379(3) 0.0315(11) Uani 0.89 1 d PDU D 1
H7B H 0.5988 0.7663 0.4222 0.038 Uiso 0.89 1 calc PR D 1
C33 C 0.5253(8) 0.6218(14) 0.4040(17) 0.027(4) Uiso 0.11 1 d PDU D 2
H33 H 0.5053 0.5590 0.3641 0.033 Uiso 0.11 1 calc PR D 2
C43 C 0.5446(5) 0.579(2) 0.4774(11) 0.031(5) Uiso 0.11 1 d PDU D 2
H43 H 0.5379 0.4887 0.4875 0.037 Uiso 0.11 1 calc PR D 2
C63 C 0.5829(8) 0.8028(14) 0.5191(17) 0.028(5) Uiso 0.11 1 d PDU D 2
H63 H 0.6030 0.8656 0.5589 0.034 Uiso 0.11 1 calc PR D 2
C73 C 0.5632(5) 0.844(2) 0.4454(12) 0.035(5) Uiso 0.11 1 d PDU D 2
H73 H 0.5697 0.9341 0.4351 0.042 Uiso 0.11 1 calc PR D 2
C8B C 0.64134(17) 0.6385(5) 0.6650(3) 0.0537(14) Uani 1 1 d . . .
H8B1 H 0.6562 0.5848 0.6474 0.080 Uiso 1 1 calc R D .
H8B2 H 0.6498 0.5992 0.7130 0.080 Uiso 1 1 calc R . .
H8B3 H 0.6507 0.7378 0.6722 0.080 Uiso 1 1 calc R . .
C9B C 0.56674(18) 0.6148(6) 0.6373(3) 0.0608(15) Uani 1 1 d . . .
H9B1 H 0.5516 0.7045 0.6308 0.091 Uiso 1 1 calc R D .
H9B2 H 0.5860 0.5893 0.6908 0.091 Uiso 1 1 calc R . .
H9B3 H 0.5443 0.5405 0.6086 0.091 Uiso 1 1 calc R . .

loop_
_atom_site_aniso_label
_atom_site_aniso_U_11
_atom_site_aniso_U_22
_atom_site_aniso_U_33
_atom_site_aniso_U_23
_atom_site_aniso_U_13
_atom_site_aniso_U_12
O1 0.044(3) 0.0164(15) 0.029(2) 0.0004(11) 0.017(2) 0.0006(12)
N1 0.047(3) 0.0154(17) 0.028(3) -0.0014(17) 0.019(2) -0.0035(16)
N2 0.059(3) 0.0171(17) 0.028(3) 0.0001(17) 0.021(2) -0.0010(17)
N3 0.074(4) 0.040(2) 0.030(3) -0.001(2) 0.023(3) 0.018(2)
N4 0.034(3) 0.046(2) 0.026(3) -0.0021(19) 0.015(2) 0.0047(19)
C1 0.031(3) 0.019(2) 0.022(3) -0.0004(18) 0.012(3) 0.0003(17)
C2 0.032(3) 0.020(2) 0.028(3) 0.0010(19) 0.017(3) -0.0033(19)
C5 0.038(3) 0.033(2) 0.031(3) 0.002(2) 0.023(3) 0.001(2)
C3 0.035(3) 0.016(2) 0.034(3) 0.003(2) 0.022(2) 0.0014(19)
C4 0.035(3) 0.026(2) 0.031(3) 0.006(2) 0.019(2) 0.006(2)
C6 0.035(3) 0.021(2) 0.037(3) 0.001(2) 0.024(2) 0.001(2)
C7 0.030(3) 0.018(2) 0.033(3) 0.0035(19) 0.016(2) 0.0035(18)
C8 0.044(3) 0.015(2) 0.025(3) -0.0068(18) 0.017(3) -0.0038(19)
C11 0.033(3) 0.025(2) 0.030(3) -0.004(2) 0.019(3) 0.0025(19)
C9 0.039(3) 0.020(2) 0.036(3) -0.004(2) 0.027(2) -0.0002(19)
C10 0.032(3) 0.028(2) 0.032(3) -0.005(2) 0.019(2) 0.000(2)
C12 0.032(3) 0.026(2) 0.039(3) -0.003(2) 0.021(2) -0.004(2)
C13 0.031(3) 0.021(2) 0.032(3) -0.001(2) 0.012(2) -0.003(2)
C14 0.076(4) 0.066(4) 0.036(4) 0.004(3) 0.022(3) 0.021(3)
C15 0.082(4) 0.063(4) 0.039(4) -0.005(3) 0.030(3) 0.011(3)
C16 0.055(4) 0.062(3) 0.051(4) 0.002(3) 0.033(3) -0.004(3)
C17 0.044(3) 0.066(3) 0.037(3) 0.004(3) 0.019(3) 0.003(3)
O1A 0.038(3) 0.013(2) 0.028(3) 0.000 0.015(2) 0.000
N1A 0.036(2) 0.0161(17) 0.027(3) -0.0024(16) 0.015(2) 0.0006(16)
N2A 0.056(3) 0.052(3) 0.026(3) 0.005(2) 0.016(3) -0.014(2)
C1A 0.020(3) 0.023(3) 0.031(4) 0.000 0.014(3) 0.000
C2A 0.028(3) 0.022(2) 0.028(3) 0.0029(19) 0.016(2) 0.0033(19)
C5A 0.030(3) 0.034(2) 0.020(3) -0.001(2) 0.013(3) 0.002(2)
C3A 0.027(3) 0.025(2) 0.033(3) -0.004(2) 0.019(2) -0.0036(19)
C4A 0.037(3) 0.022(2) 0.036(3) 0.001(2) 0.025(2) -0.003(2)
C6A 0.031(3) 0.028(2) 0.031(3) -0.007(2) 0.018(2) -0.005(2)
C7A 0.035(3) 0.021(2) 0.034(3) 0.000(2) 0.023(2) 0.002(2)
C8A 0.077(4) 0.054(3) 0.050(4) 0.014(3) 0.031(3) -0.005(3)
C9A 0.065(4) 0.086(4) 0.026(3) 0.003(3) 0.020(3) -0.015(3)
O1B 0.044(3) 0.023(2) 0.027(3) 0.000 0.016(3) 0.000
N1B 0.072(3) 0.0130(17) 0.028(3) 0.0009(17) 0.027(2) 0.0011(18)
N2B 0.036(3) 0.047(2) 0.022(3) 0.0014(19) 0.015(2) 0.0037(19)
C1B 0.038(4) 0.014(3) 0.035(5) 0.000 0.021(4) 0.000
C2B 0.048(3) 0.017(2) 0.025(3) -0.0010(19) 0.022(3) -0.001(2)
C5B 0.032(3) 0.020(2) 0.025(3) -0.0012(19) 0.014(3) 0.0018(19)
C3B 0.030(3) 0.027(2) 0.030(3) 0.001(2) 0.011(2) -0.002(2)
C4B 0.028(3) 0.026(2) 0.035(3) 0.002(2) 0.018(2) -0.0002(19)
C6B 0.028(3) 0.029(2) 0.032(3) -0.003(2) 0.017(2) -0.001(2)
C7B 0.042(3) 0.021(2) 0.040(3) -0.004(2) 0.029(3) -0.006(2)
C8B 0.049(4) 0.068(3) 0.035(3) 0.006(3) 0.021(3) 0.006(3)
C9B 0.062(4) 0.073(4) 0.049(4) 0.009(3) 0.034(3) -0.003(3)

loop_
_atom_type_symbol
_atom_type_description
_atom_type_scat_dispersion_real
_atom_type_scat_dispersion_imag
_atom_type_scat_source
C C 0.0033 0.0016 'International Tables Vol C Tables 4.2.6.8 and 6.1.1.4'
H H 0.0000 0.0000 'International Tables Vol C Tables 4.2.6.8 and 6.1.1.4'
O O 0.0106 0.0060 'International Tables Vol C Tables 4.2.6.8 and 6.1.1.4'
N N 0.0061 0.0033 'International Tables Vol C Tables 4.2.6.8 and 6.1.1.4'

loop_
_geom_angle_atom_site_label_1
_geom_angle_atom_site_label_2
_geom_angle_atom_site_label_3
_geom_angle
_geom_angle_site_symmetry_1
_geom_angle_site_symmetry_3
_geom_angle_publ_flag
C1 N1 C2 126.0(3) . . ?
C1 N1 H1A 117.0 . . ?
C2 N1 H1A 117.0 . . ?
C1 N2 C8 124.9(3) . . ?
C1 N2 H2A 117.6 . . ?
C8 N2 H2A 117.6 . . ?
C5 N3 C15 121.5(4) . . ?
C5 N3 C14 119.9(4) . . ?
C15 N3 C14 118.6(5) . . ?
C11 N4 C16 120.4(4) . . ?
C11 N4 C17 119.5(4) . . ?
C16 N4 C17 116.6(4) . . ?
O1 C1 N2 123.2(4) . . ?
O1 C1 N1 123.9(4) . . ?
N2 C1 N1 112.9(4) . . ?
C71 C2 C7 48.1(8) . . ?
C71 C2 C3 96.9(11) . . ?
C7 C2 C3 118.6(4) . . ?
C71 C2 C31 118.0(19) . . ?
C7 C2 C31 97.9(11) . . ?
C3 C2 C31 50.1(9) . . ?
C71 C2 N1 121.0(13) . . ?
C7 C2 N1 123.8(4) . . ?
C3 C2 N1 117.5(3) . . ?
C31 C2 N1 120.9(14) . . ?
N3 C5 C41 119.4(14) . . ?
N3 C5 C61 123.9(14) . . ?
C41 C5 C61 116.7(19) . . ?
N3 C5 C4 121.6(4) . . ?
C41 C5 C4 50.1(9) . . ?
C61 C5 C4 94.6(11) . . ?
N3 C5 C6 122.2(4) . . ?
C41 C5 C6 97.2(12) . . ?
C61 C5 C6 47.8(9) . . ?
C4 C5 C6 116.3(4) . . ?
C4 C3 C2 120.5(4) . . ?
C4 C3 H3 119.7 . . ?
C2 C3 H3 119.7 . . ?
C3 C4 C5 122.0(4) . . ?
C3 C4 H4 119.0 . . ?
C5 C4 H4 119.0 . . ?
C7 C6 C5 122.1(4) . . ?
C7 C6 H6 118.9 . . ?
C5 C6 H6 118.9 . . ?
C6 C7 C2 120.4(4) . . ?
C6 C7 H7 119.8 . . ?
C2 C7 H7 119.8 . . ?
C41 C31 C2 122(3) . . ?
C41 C31 H31 119.1 . . ?
C2 C31 H31 119.1 . . ?
C31 C41 C5 121(3) . . ?
C31 C41 H41 119.7 . . ?
C5 C41 H41 119.7 . . ?
C71 C61 C5 124(3) . . ?
C71 C61 H61 118.2 . . ?
C5 C61 H61 118.2 . . ?
C61 C71 C2 119(3) . . ?
C61 C71 H71 120.3 . . ?
C2 C71 H71 120.3 . . ?
C13 C8 C131 51.3(9) . . ?
C13 C8 C91 97.4(11) . . ?
C131 C8 C91 121.2(19) . . ?
C13 C8 C9 118.3(4) . . ?
C131 C8 C9 95.0(11) . . ?
C91 C8 C9 53.4(9) . . ?
C13 C8 N2 121.5(4) . . ?
C131 C8 N2 124.1(13) . . ?
C91 C8 N2 114.6(14) . . ?
C9 C8 N2 120.1(4) . . ?
C121 C11 C10 93.6(11) . . ?
C121 C11 C101 114(2) . . ?
C10 C11 C101 52.2(9) . . ?
C121 C11 N4 121.8(14) . . ?
C10 C11 N4 120.7(4) . . ?
C101 C11 N4 123.7(15) . . ?
C121 C11 C12 50.4(9) . . ?
C10 C11 C12 117.4(4) . . ?
C101 C11 C12 93.6(12) . . ?
N4 C11 C12 121.9(4) . . ?
C10 C9 C8 121.1(4) . . ?
C10 C9 H9 119.4 . . ?
C8 C9 H9 119.4 . . ?
C9 C10 C11 120.9(5) . . ?
C9 C10 H10 119.6 . . ?
C11 C10 H10 119.6 . . ?
C13 C12 C11 121.4(4) . . ?
C13 C12 H12 119.3 . . ?
C11 C12 H12 119.3 . . ?
C8 C13 C12 120.8(4) . . ?
C8 C13 H13 119.6 . . ?
C12 C13 H13 119.6 . . ?
C101 C91 C8 117(3) . . ?
C101 C91 H91 121.7 . . ?
C8 C91 H91 121.7 . . ?
C91 C101 C11 125(3) . . ?
C91 C101 H101 117.3 . . ?
C11 C101 H101 117.3 . . ?
C131 C121 C11 123(3) . . ?
C131 C121 H121 118.3 . . ?
C11 C121 H121 118.3 . . ?
C121 C131 C8 119(3) . . ?
C121 C131 H131 120.6 . . ?
C8 C131 H131 120.6 . . ?
N3 C14 H14A 109.5 . . ?
N3 C14 H14B 109.5 . . ?
H14A C14 H14B 109.5 . . ?
N3 C14 H14C 109.5 . . ?
H14A C14 H14C 109.5 . . ?
H14B C14 H14C 109.5 . . ?
N3 C15 H15A 109.5 . . ?
N3 C15 H15B 109.5 . . ?
H15A C15 H15B 109.5 . . ?
N3 C15 H15C 109.5 . . ?
H15A C15 H15C 109.5 . . ?
H15B C15 H15C 109.5 . . ?
N4 C16 H16A 109.5 . . ?
N4 C16 H16B 109.5 . . ?
H16A C16 H16B 109.5 . . ?
N4 C16 H16C 109.5 . . ?
H16A C16 H16C 109.5 . . ?
H16B C16 H16C 109.5 . . ?
N4 C17 H17A 109.5 . . ?
N4 C17 H17B 109.5 . . ?
H17A C17 H17B 109.5 . . ?
N4 C17 H17C 109.5 . . ?
H17A C17 H17C 109.5 . . ?
H17B C17 H17C 109.5 . . ?
C1A N1A C2A 125.8(3) . . ?
C1A N1A H1AA 117.1 . . ?
C2A N1A H1AA 117.1 . . ?
C8A N2A C5A 121.8(4) . . ?
C8A N2A C9A 118.4(4) . . ?
C5A N2A C9A 119.8(4) . . ?
O1A C1A N1A 123.5(2) . . ?
O1A C1A N1A 123.5(2) . 2_655 ?
N1A C1A N1A 113.0(5) . 2_655 ?
C7A C2A C3A 118.6(4) . . ?
C7A C2A C32 92.4(11) . . ?
C3A C2A C32 49.4(8) . . ?
C7A C2A C72 52.4(8) . . ?
C3A C2A C72 93.4(11) . . ?
C32 C2A C72 111(2) . . ?
C7A C2A N1A 117.0(3) . . ?
C3A C2A N1A 124.3(4) . . ?
C32 C2A N1A 125.0(14) . . ?
C72 C2A N1A 124.0(14) . . ?
N2A C5A C4A 122.6(4) . . ?
N2A C5A C62 116.1(13) . . ?
C4A C5A C62 97.2(11) . . ?
N2A C5A C42 119.8(13) . . ?
C4A C5A C42 51.7(9) . . ?
C62 C5A C42 124.1(18) . . ?
N2A C5A C6A 121.2(4) . . ?
C4A C5A C6A 116.2(4) . . ?
C62 C5A C6A 53.8(9) . . ?
C42 C5A C6A 95.5(10) . . ?
C4A C3A C2A 121.1(4) . . ?
C4A C3A H3A 119.5 . . ?
C2A C3A H3A 119.5 . . ?
C3A C4A C5A 121.6(4) . . ?
C3A C4A H4A 119.2 . . ?
C5A C4A H4A 119.2 . . ?
C7A C6A C5A 122.1(4) . . ?
C7A C6A H6A 118.9 . . ?
C5A C6A H6A 118.9 . . ?
C6A C7A C2A 120.2(4) . . ?
C6A C7A H7A 119.9 . . ?
C2A C7A H7A 119.9 . . ?
C42 C32 C2A 128(3) . . ?
C42 C32 H32 116.1 . . ?
C2A C32 H32 116.1 . . ?
C32 C42 C5A 115(3) . . ?
C32 C42 H42 122.6 . . ?
C5A C42 H42 122.6 . . ?
C72 C62 C5A 114(3) . . ?
C72 C62 H62 122.8 . . ?
C5A C62 H62 122.8 . . ?
C62 C72 C2A 128(3) . . ?
C62 C72 H72 115.9 . . ?
C2A C72 H72 115.9 . . ?
N2A C8A H8A1 109.5 . . ?
N2A C8A H8A2 109.5 . . ?
H8A1 C8A H8A2 109.5 . . ?
N2A C8A H8A3 109.5 . . ?
H8A1 C8A H8A3 109.5 . . ?
H8A2 C8A H8A3 109.5 . . ?
N2A C9A H9A1 109.5 . . ?
N2A C9A H9A2 109.5 . . ?
H9A1 C9A H9A2 109.5 . . ?
N2A C9A H9A3 109.5 . . ?
H9A1 C9A H9A3 109.5 . . ?
H9A2 C9A H9A3 109.5 . . ?
C1B N1B C2B 126.0(3) . . ?
C1B N1B H1BA 117.0 . . ?
C2B N1B H1BA 117.0 . . ?
C5B N2B C8B 120.1(4) . . ?
C5B N2B C9B 119.9(4) . . ?
C8B N2B C9B 117.7(4) . . ?
O1B C1B N1B 123.0(2) . . ?
O1B C1B N1B 123.0(2) . 2_655 ?
N1B C1B N1B 114.1(5) . 2_655 ?
C3B C2B C73 96.8(11) . . ?
C3B C2B C33 49.7(8) . . ?
C73 C2B C33 117.6(18) . . ?
C3B C2B C7B 118.1(4) . . ?
C73 C2B C7B 50.9(9) . . ?
C33 C2B C7B 95.3(11) . . ?
C3B C2B N1B 121.4(4) . . ?
C73 C2B N1B 116.0(13) . . ?
C33 C2B N1B 126.4(13) . . ?
C7B C2B N1B 120.3(4) . . ?
N2B C5B C6B 120.8(4) . . ?
N2B C5B C43 119.5(13) . . ?
C6B C5B C43 97.0(11) . . ?
N2B C5B C63 121.5(14) . . ?
C6B C5B C63 50.5(9) . . ?
C43 C5B C63 118.9(18) . . ?
N2B C5B C4B 121.3(4) . . ?
C6B C5B C4B 117.9(4) . . ?
C43 C5B C4B 50.3(8) . . ?
C63 C5B C4B 96.1(11) . . ?
C2B C3B C4B 121.6(4) . . ?
C2B C3B H3B 119.2 . . ?
C4B C3B H3B 119.2 . . ?
C3B C4B C5B 120.6(4) . . ?
C3B C4B H4B 119.7 . . ?
C5B C4B H4B 119.7 . . ?
C7B C6B C5B 120.7(4) . . ?
C7B C6B H6B 119.7 . . ?
C5B C6B H6B 119.7 . . ?
C6B C7B C2B 121.1(4) . . ?
C6B C7B H7B 119.5 . . ?
C2B C7B H7B 119.5 . . ?
C43 C33 C2B 123(3) . . ?
C43 C33 H33 118.5 . . ?
C2B C33 H33 118.5 . . ?
C33 C43 C5B 119(3) . . ?
C33 C43 H43 120.6 . . ?
C5B C43 H43 120.6 . . ?
C73 C63 C5B 121(3) . . ?
C73 C63 H63 119.3 . . ?
C5B C63 H63 119.3 . . ?
C63 C73 C2B 120(3) . . ?
C63 C73 H73 119.8 . . ?
C2B C73 H73 119.8 . . ?
N2B C8B H8B1 109.5 . . ?
N2B C8B H8B2 109.5 . . ?
H8B1 C8B H8B2 109.5 . . ?
N2B C8B H8B3 109.5 . . ?
H8B1 C8B H8B3 109.5 . . ?
H8B2 C8B H8B3 109.5 . . ?
N2B C9B H9B1 109.5 . . ?
N2B C9B H9B2 109.5 . . ?
H9B1 C9B H9B2 109.5 . . ?
N2B C9B H9B3 109.5 . . ?
H9B1 C9B H9B3 109.5 . . ?
H9B2 C9B H9B3 109.5 . . ?

loop_
_geom_bond_atom_site_label_1
_geom_bond_atom_site_label_2
_geom_bond_distance
_geom_bond_site_symmetry_2
_geom_bond_publ_flag
O1 C1 1.232(5) . ?
N1 C1 1.362(5) . ?
N1 C2 1.422(5) . ?
N1 H1A 0.8800 . ?
N2 C1 1.355(5) . ?
N2 C8 1.432(6) . ?
N2 H2A 0.8800 . ?
N3 C5 1.389(6) . ?
N3 C15 1.397(6) . ?
N3 C14 1.422(6) . ?
N4 C11 1.404(6) . ?
N4 C16 1.441(6) . ?
N4 C17 1.443(6) . ?
C2 C71 1.390(7) . ?
C2 C7 1.390(4) . ?
C2 C3 1.393(5) . ?
C2 C31 1.400(7) . ?
C5 C41 1.393(7) . ?
C5 C61 1.394(7) . ?
C5 C4 1.402(4) . ?
C5 C6 1.404(5) . ?
C3 C4 1.381(5) . ?
C3 H3 0.9500 . ?
C4 H4 0.9500 . ?
C6 C7 1.382(5) . ?
C6 H6 0.9500 . ?
C7 H7 0.9500 . ?
C31 C41 1.384(8) . ?
C31 H31 0.9500 . ?
C41 H41 0.9500 . ?
C61 C71 1.379(8) . ?
C61 H61 0.9500 . ?
C71 H71 0.9500 . ?
C8 C13 1.381(5) . ?
C8 C131 1.393(7) . ?
C8 C91 1.395(7) . ?
C8 C9 1.400(5) . ?
C11 C121 1.394(7) . ?
C11 C10 1.398(5) . ?
C11 C101 1.400(7) . ?
C11 C12 1.405(5) . ?
C9 C10 1.380(5) . ?
C9 H9 0.9500 . ?
C10 H10 0.9500 . ?
C12 C13 1.382(5) . ?
C12 H12 0.9500 . ?
C13 H13 0.9500 . ?
C91 C101 1.383(8) . ?
C91 H91 0.9500 . ?
C101 H101 0.9500 . ?
C121 C131 1.383(8) . ?
C121 H121 0.9500 . ?
C131 H131 0.9500 . ?
C14 H14A 0.9800 . ?
C14 H14B 0.9800 . ?
C14 H14C 0.9800 . ?
C15 H15A 0.9800 . ?
C15 H15B 0.9800 . ?
C15 H15C 0.9800 . ?
C16 H16A 0.9800 . ?
C16 H16B 0.9800 . ?
C16 H16C 0.9800 . ?
C17 H17A 0.9800 . ?
C17 H17B 0.9800 . ?
C17 H17C 0.9800 . ?
O1A C1A 1.226(6) . ?
N1A C1A 1.376(4) . ?
N1A C2A 1.418(5) . ?
N1A H1AA 0.8800 . ?
N2A C8A 1.382(6) . ?
N2A C5A 1.382(6) . ?
N2A C9A 1.438(6) . ?
C1A N1A 1.376(4) 2_655 ?
C2A C7A 1.385(5) . ?
C2A C3A 1.385(4) . ?
C2A C32 1.393(7) . ?
C2A C72 1.399(7) . ?
C5A C4A 1.389(5) . ?
C5A C62 1.392(7) . ?
C5A C42 1.397(7) . ?
C5A C6A 1.415(5) . ?
C3A C4A 1.383(5) . ?
C3A H3A 0.9500 . ?
C4A H4A 0.9500 . ?
C6A C7A 1.376(5) . ?
C6A H6A 0.9500 . ?
C7A H7A 0.9500 . ?
C32 C42 1.382(8) . ?
C32 H32 0.9500 . ?
C42 H42 0.9500 . ?
C62 C72 1.382(8) . ?
C62 H62 0.9500 . ?
C72 H72 0.9500 . ?
C8A H8A1 0.9800 . ?
C8A H8A2 0.9800 . ?
C8A H8A3 0.9800 . ?
C9A H9A1 0.9800 . ?
C9A H9A2 0.9800 . ?
C9A H9A3 0.9800 . ?
O1B C1B 1.251(6) . ?
N1B C1B 1.353(4) . ?
N1B C2B 1.426(5) . ?
N1B H1BA 0.8800 . ?
N2B C5B 1.388(5) . ?
N2B C8B 1.433(6) . ?
N2B C9B 1.438(6) . ?
C1B N1B 1.353(4) 2_655 ?
C2B C3B 1.377(5) . ?
C2B C73 1.394(7) . ?
C2B C33 1.394(7) . ?
C2B C7B 1.396(5) . ?
C5B C6B 1.395(5) . ?
C5B C43 1.396(7) . ?
C5B C63 1.399(7) . ?
C5B C4B 1.403(5) . ?
C3B C4B 1.379(5) . ?
C3B H3B 0.9500 . ?
C4B H4B 0.9500 . ?
C6B C7B 1.383(5) . ?
C6B H6B 0.9500 . ?
C7B H7B 0.9500 . ?
C33 C43 1.383(8) . ?
C33 H33 0.9500 . ?
C43 H43 0.9500 . ?
C63 C73 1.382(8) . ?
C63 H63 0.9500 . ?
C73 H73 0.9500 . ?
C8B H8B1 0.9800 . ?
C8B H8B2 0.9800 . ?
C8B H8B3 0.9800 . ?
C9B H9B1 0.9800 . ?
C9B H9B2 0.9800 . ?
C9B H9B3 0.9800 . ?

loop_
_geom_hbond_atom_site_label_D
_geom_hbond_atom_site_label_H
_geom_hbond_atom_site_label_A
_geom_hbond_distance_DH
_geom_hbond_distance_HA
_geom_hbond_distance_DA
_geom_hbond_angle_DHA
_geom_hbond_site_symmetry_A
N1A H1AA O1B 0.88 2.13 2.934(4) 151.6 .
N1 H1A O1 0.88 2.14 2.947(4) 151.4 4_646
N2 H2A O1 0.88 2.18 3.002(4) 155.0 4_646
N1B H1BA O1A 0.88 2.18 3.004(4) 156.4 1_565

loop_
_geom_torsion_atom_site_label_1
_geom_torsion_atom_site_label_2
_geom_torsion_atom_site_label_3
_geom_torsion_atom_site_label_4
_geom_torsion
_geom_torsion_site_symmetry_1
_geom_torsion_site_symmetry_2
_geom_torsion_site_symmetry_3
_geom_torsion_site_symmetry_4
_geom_torsion_publ_flag
C8 N2 C1 O1 -8.6(7) . . . . ?
C8 N2 C1 N1 172.3(4) . . . . ?
C2 N1 C1 O1 -9.5(7) . . . . ?
C2 N1 C1 N2 169.6(4) . . . . ?
C1 N1 C2 C71 96.2(10) . . . . ?
C1 N1 C2 C7 38.5(7) . . . . ?
C1 N1 C2 C3 -145.9(4) . . . . ?
C1 N1 C2 C31 -88.0(10) . . . . ?
C15 N3 C5 C41 128.1(10) . . . . ?
C14 N3 C5 C41 -49.0(11) . . . . ?
C15 N3 C5 C61 -51.4(11) . . . . ?
C14 N3 C5 C61 131.5(10) . . . . ?
C15 N3 C5 C4 -173.1(5) . . . . ?
C14 N3 C5 C4 9.7(7) . . . . ?
C15 N3 C5 C6 6.4(8) . . . . ?
C14 N3 C5 C6 -170.7(5) . . . . ?
C71 C2 C3 C4 -48.3(11) . . . . ?
C7 C2 C3 C4 -2.7(6) . . . . ?
C31 C2 C3 C4 72.7(17) . . . . ?
N1 C2 C3 C4 -178.6(4) . . . . ?
C2 C3 C4 C5 -0.1(7) . . . . ?
N3 C5 C4 C3 -178.3(4) . . . . ?
C41 C5 C4 C3 -74.5(18) . . . . ?
C61 C5 C4 C3 46.8(12) . . . . ?
C6 C5 C4 C3 2.2(6) . . . . ?
N3 C5 C6 C7 179.0(4) . . . . ?
C41 C5 C6 C7 47.3(12) . . . . ?
C61 C5 C6 C7 -72.4(18) . . . . ?
C4 C5 C6 C7 -1.5(7) . . . . ?
C5 C6 C7 C2 -1.3(7) . . . . ?
C71 C2 C7 C6 75.7(17) . . . . ?
C3 C2 C7 C6 3.4(6) . . . . ?
C31 C2 C7 C6 -45.1(12) . . . . ?
N1 C2 C7 C6 179.0(4) . . . . ?
C71 C2 C31 C41 0.0(3) . . . . ?
C7 C2 C31 C41 46.4(6) . . . . ?
C3 C2 C31 C41 -74.4(12) . . . . ?
N1 C2 C31 C41 -175.9(4) . . . . ?
C2 C31 C41 C5 -0.1(3) . . . . ?
N3 C5 C41 C31 -179.3(4) . . . . ?
C61 C5 C41 C31 0.2(6) . . . . ?
C4 C5 C41 C31 72.5(11) . . . . ?
C6 C5 C41 C31 -45.9(6) . . . . ?
N3 C5 C61 C71 179.2(6) . . . . ?
C41 C5 C61 C71 -0.3(9) . . . . ?
C4 C5 C61 C71 -47.4(8) . . . . ?
C6 C5 C61 C71 74.4(13) . . . . ?
C5 C61 C71 C2 0.2(9) . . . . ?
C7 C2 C71 C61 -74.6(12) . . . . ?
C3 C2 C71 C61 48.0(8) . . . . ?
C31 C2 C71 C61 -0.1(6) . . . . ?
N1 C2 C71 C61 175.9(5) . . . . ?
C1 N2 C8 C13 92.1(5) . . . . ?
C1 N2 C8 C131 30.1(11) . . . . ?
C1 N2 C8 C91 -151.4(9) . . . . ?
C1 N2 C8 C9 -90.9(5) . . . . ?
C16 N4 C11 C121 73.1(11) . . . . ?
C17 N4 C11 C121 -128.8(10) . . . . ?
C16 N4 C11 C10 -169.9(4) . . . . ?
C17 N4 C11 C10 -11.8(6) . . . . ?
C16 N4 C11 C101 -107.3(10) . . . . ?
C17 N4 C11 C101 50.8(11) . . . . ?
C16 N4 C11 C12 12.9(6) . . . . ?
C17 N4 C11 C12 171.0(4) . . . . ?
C13 C8 C9 C10 1.9(6) . . . . ?
C131 C8 C9 C10 50.2(12) . . . . ?
C91 C8 C9 C10 -75.5(17) . . . . ?
N2 C8 C9 C10 -175.3(4) . . . . ?
C8 C9 C10 C11 0.2(6) . . . . ?
C121 C11 C10 C9 -48.8(12) . . . . ?
C101 C11 C10 C9 69.7(18) . . . . ?
N4 C11 C10 C9 -179.4(4) . . . . ?
C12 C11 C10 C9 -2.1(6) . . . . ?
C121 C11 C12 C13 72.3(17) . . . . ?
C10 C11 C12 C13 1.9(6) . . . . ?
C101 C11 C12 C13 -46.8(13) . . . . ?
N4 C11 C12 C13 179.2(4) . . . . ?
C131 C8 C13 C12 -74.3(16) . . . . ?
C91 C8 C13 C12 50.1(12) . . . . ?
C9 C8 C13 C12 -2.0(6) . . . . ?
N2 C8 C13 C12 175.1(4) . . . . ?
C11 C12 C13 C8 0.1(6) . . . . ?
C13 C8 C91 C101 -48.9(6) . . . . ?
C131 C8 C91 C101 -0.1(3) . . . . ?
C9 C8 C91 C101 71.0(10) . . . . ?
N2 C8 C91 C101 -178.7(4) . . . . ?
C8 C91 C101 C11 -0.1(3) . . . . ?
C121 C11 C101 C91 0.3(6) . . . . ?
C10 C11 C101 C91 -74.3(12) . . . . ?
N4 C11 C101 C91 -179.4(4) . . . . ?
C12 C11 C101 C91 48.0(7) . . . . ?
C10 C11 C121 C131 49.6(8) . . . . ?
C101 C11 C121 C131 -0.2(8) . . . . ?
N4 C11 C121 C131 179.5(6) . . . . ?
C12 C11 C121 C131 -73.5(12) . . . . ?
C11 C121 C131 C8 0.0(9) . . . . ?
C13 C8 C131 C121 73.1(11) . . . . ?
C91 C8 C131 C121 0.2(6) . . . . ?
C9 C8 C131 C121 -49.5(8) . . . . ?
N2 C8 C131 C121 178.6(5) . . . . ?
C2A N1A C1A O1A 12.1(4) . . . . ?
C2A N1A C1A N1A -167.9(4) . . . 2_655 ?
C1A N1A C2A C7A 146.9(3) . . . . ?
C1A N1A C2A C3A -37.5(6) . . . . ?
C1A N1A C2A C32 -98.6(10) . . . . ?
C1A N1A C2A C72 85.8(10) . . . . ?
C8A N2A C5A C4A -10.1(7) . . . . ?
C9A N2A C5A C4A 167.2(5) . . . . ?
C8A N2A C5A C62 -128.7(10) . . . . ?
C9A N2A C5A C62 48.7(11) . . . . ?
C8A N2A C5A C42 51.1(11) . . . . ?
C9A N2A C5A C42 -131.6(10) . . . . ?
C8A N2A C5A C6A 169.5(5) . . . . ?
C9A N2A C5A C6A -13.2(7) . . . . ?
C7A C2A C3A C4A -4.0(6) . . . . ?
C32 C2A C3A C4A -70.2(18) . . . . ?
C72 C2A C3A C4A 44.4(12) . . . . ?
N1A C2A C3A C4A -179.5(4) . . . . ?
C2A C3A C4A C5A 1.7(7) . . . . ?
N2A C5A C4A C3A -179.3(4) . . . . ?
C62 C5A C4A C3A -51.9(11) . . . . ?
C42 C5A C4A C3A 76.5(15) . . . . ?
C6A C5A C4A C3A 1.1(6) . . . . ?
N2A C5A C6A C7A 178.7(4) . . . . ?
C4A C5A C6A C7A -1.7(6) . . . . ?
C62 C5A C6A C7A 77.5(15) . . . . ?
C42 C5A C6A C7A -51.4(11) . . . . ?
C5A C6A C7A C2A -0.6(7) . . . . ?
C3A C2A C7A C6A 3.4(6) . . . . ?
C32 C2A C7A C6A 47.5(12) . . . . ?
C72 C2A C7A C6A -67.1(18) . . . . ?
N1A C2A C7A C6A 179.3(4) . . . . ?
C7A C2A C32 C42 -50.4(6) . . . . ?
C3A C2A C32 C42 76.1(12) . . . . ?
C72 C2A C32 C42 0.0(3) . . . . ?
N1A C2A C32 C42 -176.1(4) . . . . ?
C2A C32 C42 C5A 0.2(3) . . . . ?
N2A C5A C42 C32 179.6(4) . . . . ?
C4A C5A C42 C32 -70.6(10) . . . . ?
C62 C5A C42 C32 -0.7(7) . . . . ?
C6A C5A C42 C32 48.7(6) . . . . ?
N2A C5A C62 C72 -179.5(6) . . . . ?
C4A C5A C62 C72 48.7(8) . . . . ?
C42 C5A C62 C72 0.8(9) . . . . ?
C6A C5A C62 C72 -68.7(10) . . . . ?
C5A C62 C72 C2A -0.5(10) . . . . ?
C7A C2A C72 C62 76.5(13) . . . . ?
C3A C2A C72 C62 -47.5(9) . . . . ?
C32 C2A C72 C62 0.1(8) . . . . ?
N1A C2A C72 C62 176.3(6) . . . . ?
C2B N1B C1B O1B 4.9(5) . . . . ?
C2B N1B C1B N1B -175.1(5) . . . 2_655 ?
C1B N1B C2B C3B -90.7(5) . . . . ?
C1B N1B C2B C73 152.4(9) . . . . ?
C1B N1B C2B C33 -30.1(11) . . . . ?
C1B N1B C2B C7B 94.2(5) . . . . ?
C8B N2B C5B C6B 8.3(6) . . . . ?
C9B N2B C5B C6B 171.2(4) . . . . ?
C8B N2B C5B C43 128.3(10) . . . . ?
C9B N2B C5B C43 -68.8(10) . . . . ?
C8B N2B C5B C63 -51.5(10) . . . . ?
C9B N2B C5B C63 111.4(10) . . . . ?
C8B N2B C5B C4B -172.7(4) . . . . ?
C9B N2B C5B C4B -9.8(6) . . . . ?
C73 C2B C3B C4B -48.0(12) . . . . ?
C33 C2B C3B C4B 72.6(17) . . . . ?
C7B C2B C3B C4B 1.0(6) . . . . ?
N1B C2B C3B C4B -174.2(4) . . . . ?
C2B C3B C4B C5B -0.3(7) . . . . ?
N2B C5B C4B C3B -179.5(4) . . . . ?
C6B C5B C4B C3B -0.4(6) . . . . ?
C43 C5B C4B C3B -75.3(16) . . . . ?
C63 C5B C4B C3B 47.7(12) . . . . ?
N2B C5B C6B C7B 179.4(4) . . . . ?
C43 C5B C6B C7B 48.8(11) . . . . ?
C63 C5B C6B C7B -73.2(17) . . . . ?
C4B C5B C6B C7B 0.4(6) . . . . ?
C5B C6B C7B C2B 0.3(6) . . . . ?
C3B C2B C7B C6B -1.0(6) . . . . ?
C73 C2B C7B C6B 73.9(17) . . . . ?
C33 C2B C7B C6B -47.7(12) . . . . ?
N1B C2B C7B C6B 174.3(4) . . . . ?
C3B C2B C33 C43 -74.7(11) . . . . ?
C73 C2B C33 C43 -0.2(3) . . . . ?
C7B C2B C33 C43 48.1(6) . . . . ?
N1B C2B C33 C43 -177.6(4) . . . . ?
C2B C33 C43 C5B 0.0(3) . . . . ?
N2B C5B C43 C33 -179.9(4) . . . . ?
C6B C5B C43 C33 -48.4(6) . . . . ?
C63 C5B C43 C33 0.0(6) . . . . ?
C4B C5B C43 C33 72.4(10) . . . . ?
N2B C5B C63 C73 -179.9(6) . . . . ?
C6B C5B C63 C73 74.2(12) . . . . ?
C43 C5B C63 C73 0.2(9) . . . . ?
C4B C5B C63 C73 -47.3(8) . . . . ?
C5B C63 C73 C2B -0.4(9) . . . . ?
C3B C2B C73 C63 48.1(8) . . . . ?
C33 C2B C73 C63 0.4(7) . . . . ?
C7B C2B C73 C63 -72.9(12) . . . . ?
N1B C2B C73 C63 178.1(6) . . . . ?
